data_2239066
loop_
_publ_author_name
'Al-Omary, Fatmah A. M.'
'Ghabbour, Hazem A.'
'El-Emam, Ali A.'
'Chidan Kumar, C. S.'
'Fun, Hoong-Kun'

_publ_section_title
;
 5-Propyl-6-(<i>p</i>-tolylsulfanyl)pyrimidine-2,4(1<i>H</i>,3<i>H</i>)-dione
;
_journal_coeditor_code SJ5382
_journal_issue 2
_journal_name_full 'Acta Crystallographica Section E'
_journal_page_first o179
_journal_page_last o180
_journal_paper_doi 10.1107/S1600536814000749
_journal_volume 70
_journal_year 2014
_chemical_formula_iupac 'C14 H16 N2 O2 S'
_chemical_formula_moiety 'C14 H16 N2 O2 S'
_chemical_formula_sum 'C14 H16 N2 O2 S'
_chemical_formula_weight 276.35
_chemical_name_systematic
;
5-Propyl-6-(<i>p</i>-tolylsulfanyl)pyrimidine-2,4(1<i>H</i>,3<i>H</i>)-dione
;
_space_group_IT_number 14
_symmetry_cell_setting monoclinic
_symmetry_space_group_name_Hall '-P 2ybc'
_symmetry_space_group_name_H-M 'P 1 21/c 1'
_atom_sites_solution_hydrogens geom
_atom_sites_solution_primary direct
_atom_sites_solution_secondary difmap
_audit_creation_method SHELXL-97
_cell_angle_alpha 90.00
_cell_angle_beta 119.850(2)
_cell_angle_gamma 90.00
_cell_formula_units_Z 4
_cell_length_a 11.8356(3)
_cell_length_b 10.3040(2)
_cell_length_c 13.3999(3)
_cell_measurement_reflns_used 5622
_cell_measurement_temperature 293(2)
_cell_measurement_theta_max 69.54
_cell_measurement_theta_min 3.80
_cell_volume 1417.37(6)
_computing_cell_refinement 'SAINT (Bruker, 2009)'
_computing_data_collection 'APEX2 (Bruker, 2009)'
_computing_data_reduction 'SAINT (Bruker, 2009)'
_computing_molecular_graphics 'SHELXTL (Sheldrick, 2008)'
_computing_publication_material
;
SHELXTL (Sheldrick, 2008) and PLATON (Spek, 2009)
;
_computing_structure_refinement 'SHELXTL (Sheldrick, 2008)'
_computing_structure_solution 'SHELXTL (Sheldrick, 2008)'
_diffrn_ambient_temperature 293(2)
_diffrn_measured_fraction_theta_full 0.989
_diffrn_measured_fraction_theta_max 0.990
_diffrn_measurement_device_type 'Bruker APEXII CCD'
_diffrn_measurement_method '\f and \w scans'
_diffrn_radiation_monochromator graphite
_diffrn_radiation_source 'fine-focus sealed tube'
_diffrn_radiation_type CuK\a
_diffrn_radiation_wavelength 1.54178
_diffrn_reflns_av_R_equivalents 0.0244
_diffrn_reflns_av_sigmaI/netI 0.0209
_diffrn_reflns_limit_h_max 14
_diffrn_reflns_limit_h_min -14
_diffrn_reflns_limit_k_max 10
_diffrn_reflns_limit_k_min -12
_diffrn_reflns_limit_l_max 16
_diffrn_reflns_limit_l_min -16
_diffrn_reflns_number 9643
_diffrn_reflns_theta_full 69.93
_diffrn_reflns_theta_max 69.93
_diffrn_reflns_theta_min 4.31
_diffrn_standards_number 0
_exptl_absorpt_coefficient_mu 2.030
_exptl_absorpt_correction_T_max 0.8545
_exptl_absorpt_correction_T_min 0.2868
_exptl_absorpt_correction_type multi-scan
_exptl_absorpt_process_details '(<i>SADABS</i>; Bruker, 2009)'
_exptl_crystal_colour colourless
_exptl_crystal_density_diffrn 1.295
_exptl_crystal_density_method 'not measured'
_exptl_crystal_description needle
_exptl_crystal_F_000 584
_exptl_crystal_size_max 0.82
_exptl_crystal_size_mid 0.71
_exptl_crystal_size_min 0.08
_refine_diff_density_max 0.331
_refine_diff_density_min -0.394
_refine_ls_extinction_method none
_refine_ls_goodness_of_fit_ref 1.055
_refine_ls_hydrogen_treatment mixed
_refine_ls_matrix_type full
_refine_ls_number_parameters 180
_refine_ls_number_reflns 2658
_refine_ls_number_restraints 0
_refine_ls_restrained_S_all 1.055
_refine_ls_R_factor_all 0.0462
_refine_ls_R_factor_gt 0.0436
_refine_ls_shift/su_max 0.000
_refine_ls_shift/su_mean 0.000
_refine_ls_structure_factor_coef Fsqd
_refine_ls_weighting_details 'calc w=1/[\s^2^(Fo^2^)+(0.0707P)^2^+0.4390P] where P=(Fo^2^+2Fc^2^)/3'
_refine_ls_weighting_scheme calc
_refine_ls_wR_factor_gt 0.1233
_refine_ls_wR_factor_ref 0.1259
_reflns_number_gt 2450
_reflns_number_total 2658
_reflns_threshold_expression I>2\s(I)
_cod_data_source_file sj5382sup1.cif
_cod_data_source_block I
_cod_original_sg_symbol_H-M 'P 21/c'
_cod_database_code 2239066
_cod_database_fobs_code 2239066

loop_
_symmetry_equiv_pos_as_xyz
'x, y, z'
'-x, y+1/2, -z+1/2'
'-x, -y, -z'
'x, -y-1/2, z-1/2'

loop_
_atom_site_type_symbol
_atom_site_label
_atom_site_fract_x
_atom_site_fract_y
_atom_site_fract_z
_atom_site_U_iso_or_equiv
_atom_site_adp_type
_atom_site_calc_flag
_atom_site_refinement_flags
_atom_site_occupancy
_atom_site_symmetry_multiplicity
S S1 0.28497(6) 0.53022(5) 0.47950(5) 0.0610(2) Uani d . 1 1
O O1 0.45217(15) 0.07980(13) 0.58320(11) 0.0594(4) Uani d . 1 1
N N1 0.38171(14) 0.28614(14) 0.53086(12) 0.0434(3) Uani d . 1 1
C C1 0.35088(16) 0.38803(16) 0.45499(14) 0.0426(4) Uani d . 1 1
O O2 0.44741(15) 0.24368(14) 0.26889(11) 0.0584(4) Uani d . 1 1
N N2 0.45477(15) 0.16770(15) 0.42914(12) 0.0441(3) Uani d . 1 1
C C2 0.43133(16) 0.17195(16) 0.51850(13) 0.0418(4) Uani d . 1 1
C C3 0.42669(17) 0.26374(17) 0.34806(14) 0.0438(4) Uani d . 1 1
C C4 0.37290(17) 0.38287(17) 0.36542(14) 0.0460(4) Uani d . 1 1
C C5 0.3446(2) 0.49234(19) 0.28137(16) 0.0529(4) Uani d . 1 1
H H5A 0.4150 0.4980 0.2642 0.063 Uiso calc R 1 1
H H5B 0.3424 0.5733 0.3173 0.063 Uiso calc R 1 1
C C6 0.2176(2) 0.4763(2) 0.17021(19) 0.0625(5) Uani d . 1 1
H H6A 0.1478 0.4628 0.1872 0.075 Uiso calc R 1 1
H H6B 0.2225 0.4002 0.1300 0.075 Uiso calc R 1 1
C C7 0.1865(3) 0.5949(3) 0.0927(2) 0.0891(8) Uani d . 1 1
H H7A 0.1054 0.5816 0.0229 0.134 Uiso calc R 1 1
H H7B 0.2547 0.6076 0.0746 0.134 Uiso calc R 1 1
H H7C 0.1800 0.6702 0.1317 0.134 Uiso calc R 1 1
C C8 0.22523(18) 0.47959(18) 0.57142(16) 0.0489(4) Uani d . 1 1
C C9 0.1270(2) 0.3881(2) 0.53692(18) 0.0586(5) Uani d . 1 1
H H9A 0.0937 0.3477 0.4657 0.070 Uiso calc R 1 1
C C10 0.0791(2) 0.3573(2) 0.6090(2) 0.0669(6) Uani d . 1 1
H H10A 0.0149 0.2941 0.5866 0.080 Uiso calc R 1 1
C C11 0.1244(2) 0.4185(3) 0.7138(2) 0.0694(6) Uani d . 1 1
C C12 0.2192(2) 0.5123(3) 0.74454(19) 0.0720(6) Uani d . 1 1
H H12A 0.2485 0.5565 0.8136 0.086 Uiso calc R 1 1
C C13 0.2718(2) 0.5423(2) 0.67553(18) 0.0587(5) Uani d . 1 1
H H13A 0.3376 0.6040 0.6990 0.070 Uiso calc R 1 1
C C14 0.0734(3) 0.3817(4) 0.7929(3) 0.1124(13) Uani d . 1 1
H H14A 0.0086 0.3151 0.7575 0.169 Uiso calc R 1 1
H H14B 0.0353 0.4564 0.8074 0.169 Uiso calc R 1 1
H H14C 0.1438 0.3501 0.8643 0.169 Uiso calc R 1 1
H H2N2 0.483(2) 0.096(2) 0.4206(19) 0.055(6) Uiso d . 1 1
H H1N1 0.3791(19) 0.291(2) 0.5883(19) 0.046(5) Uiso d . 1 1

loop_
_atom_site_aniso_label
_atom_site_aniso_U_11
_atom_site_aniso_U_22
_atom_site_aniso_U_33
_atom_site_aniso_U_12
_atom_site_aniso_U_13
_atom_site_aniso_U_23
S1 0.0879(4) 0.0444(3) 0.0701(4) 0.0183(2) 0.0541(3) 0.0103(2)
O1 0.0977(10) 0.0498(7) 0.0494(7) 0.0248(7) 0.0507(7) 0.0134(6)
N1 0.0588(8) 0.0447(8) 0.0356(7) 0.0101(6) 0.0303(6) 0.0027(6)
C1 0.0483(8) 0.0411(9) 0.0399(8) 0.0035(7) 0.0231(7) 0.0013(7)
O2 0.0888(9) 0.0579(8) 0.0487(7) 0.0058(7) 0.0494(7) 0.0040(6)
N2 0.0609(8) 0.0421(8) 0.0392(7) 0.0091(6) 0.0323(7) 0.0029(6)
C2 0.0523(8) 0.0434(9) 0.0335(7) 0.0081(7) 0.0243(7) 0.0018(7)
C3 0.0545(9) 0.0461(9) 0.0367(8) -0.0002(7) 0.0271(7) 0.0009(7)
C4 0.0560(9) 0.0443(9) 0.0414(8) 0.0019(7) 0.0270(7) 0.0026(7)
C5 0.0677(11) 0.0465(9) 0.0514(10) -0.0021(8) 0.0348(9) 0.0033(8)
C6 0.0705(12) 0.0537(11) 0.0591(12) 0.0046(9) 0.0291(10) 0.0076(9)
C7 0.108(2) 0.0711(16) 0.0669(14) 0.0175(14) 0.0272(14) 0.0261(12)
C8 0.0557(10) 0.0460(10) 0.0498(10) 0.0145(7) 0.0299(8) 0.0031(7)
C9 0.0604(11) 0.0551(11) 0.0600(11) 0.0097(9) 0.0298(9) -0.0052(9)
C10 0.0603(11) 0.0616(12) 0.0860(15) 0.0110(9) 0.0417(11) 0.0096(11)
C11 0.0625(12) 0.0885(16) 0.0680(13) 0.0275(12) 0.0407(11) 0.0210(12)
C12 0.0752(14) 0.0937(17) 0.0485(11) 0.0216(13) 0.0318(10) -0.0030(11)
C13 0.0596(11) 0.0623(12) 0.0544(11) 0.0090(9) 0.0285(9) -0.0054(9)
C14 0.099(2) 0.167(4) 0.102(2) 0.038(2) 0.0731(19) 0.044(2)

loop_
_atom_type_symbol
_atom_type_description
_atom_type_scat_dispersion_real
_atom_type_scat_dispersion_imag
_atom_type_scat_source
C C 0.0181 0.0091 'International Tables Vol C Tables 4.2.6.8 and 6.1.1.4'
H H 0.0000 0.0000 'International Tables Vol C Tables 4.2.6.8 and 6.1.1.4'
N N 0.0311 0.0180 'International Tables Vol C Tables 4.2.6.8 and 6.1.1.4'
O O 0.0492 0.0322 'International Tables Vol C Tables 4.2.6.8 and 6.1.1.4'
S S 0.3331 0.5567 'International Tables Vol C Tables 4.2.6.8 and 6.1.1.4'

loop_
_geom_angle_atom_site_label_1
_geom_angle_atom_site_label_2
_geom_angle_atom_site_label_3
_geom_angle
C1 S1 C8 104.50(8)
C2 N1 C1 122.71(14)
C2 N1 H1N1 114.1(16)
C1 N1 H1N1 122.9(16)
C4 C1 N1 121.90(15)
C4 C1 S1 119.78(13)
N1 C1 S1 118.30(12)
C2 N2 C3 126.53(15)
C2 N2 H2N2 114.9(16)
C3 N2 H2N2 118.3(16)
O1 C2 N2 122.78(15)
O1 C2 N1 122.06(14)
N2 C2 N1 115.16(14)
O2 C3 N2 119.25(16)
O2 C3 C4 125.16(16)
N2 C3 C4 115.59(14)
C1 C4 C3 117.98(15)
C1 C4 C5 124.38(16)
C3 C4 C5 117.64(15)
C4 C5 C6 113.39(16)
C4 C5 H5A 108.9
C6 C5 H5A 108.9
C4 C5 H5B 108.9
C6 C5 H5B 108.9
H5A C5 H5B 107.7
C5 C6 C7 111.6(2)
C5 C6 H6A 109.3
C7 C6 H6A 109.3
C5 C6 H6B 109.3
C7 C6 H6B 109.3
H6A C6 H6B 108.0
C6 C7 H7A 109.5
C6 C7 H7B 109.5
H7A C7 H7B 109.5
C6 C7 H7C 109.5
H7A C7 H7C 109.5
H7B C7 H7C 109.5
C13 C8 C9 120.23(19)
C13 C8 S1 117.82(16)
C9 C8 S1 121.72(15)
C10 C9 C8 119.5(2)
C10 C9 H9A 120.3
C8 C9 H9A 120.3
C9 C10 C11 121.3(2)
C9 C10 H10A 119.3
C11 C10 H10A 119.3
C12 C11 C10 118.1(2)
C12 C11 C14 121.2(3)
C10 C11 C14 120.8(3)
C11 C12 C13 121.8(2)
C11 C12 H12A 119.1
C13 C12 H12A 119.1
C8 C13 C12 119.0(2)
C8 C13 H13A 120.5
C12 C13 H13A 120.5
C11 C14 H14A 109.5
C11 C14 H14B 109.5
H14A C14 H14B 109.5
C11 C14 H14C 109.5
H14A C14 H14C 109.5
H14B C14 H14C 109.5

loop_
_geom_bond_atom_site_label_1
_geom_bond_atom_site_label_2
_geom_bond_distance
S1 C1 1.7658(17)
S1 C8 1.7766(19)
O1 C2 1.225(2)
N1 C2 1.361(2)
N1 C1 1.378(2)
N1 H1N1 0.79(2)
C1 C4 1.350(2)
O2 C3 1.220(2)
N2 C2 1.358(2)
N2 C3 1.382(2)
N2 H2N2 0.84(3)
C3 C4 1.454(2)
C4 C5 1.509(2)
C5 C6 1.509(3)
C5 H5A 0.9700
C5 H5B 0.9700
C6 C7 1.526(3)
C6 H6A 0.9700
C6 H6B 0.9700
C7 H7A 0.9600
C7 H7B 0.9600
C7 H7C 0.9600
C8 C13 1.379(3)
C8 C9 1.385(3)
C9 C10 1.378(3)
C9 H9A 0.9300
C10 C11 1.381(4)
C10 H10A 0.9300
C11 C12 1.378(4)
C11 C14 1.508(3)
C12 C13 1.383(3)
C12 H12A 0.9300
C13 H13A 0.9300
C14 H14A 0.9600
C14 H14B 0.9600
C14 H14C 0.9600

loop_
_geom_hbond_atom_site_label_D
_geom_hbond_atom_site_label_H
_geom_hbond_atom_site_label_A
_geom_hbond_site_symmetry_A
_geom_hbond_distance_DH
_geom_hbond_distance_HA
_geom_hbond_distance_DA
_geom_hbond_angle_DHA
_geom_hbond_publ_flag
N2 H2N2 O1 3_656 0.84(2) 1.98(2) 2.815(2) 173(2) yes
N1 H1N1 O2 4_566 0.79(2) 2.17(2) 2.8988(18) 155(2) yes

loop_
_geom_torsion_atom_site_label_1
_geom_torsion_atom_site_label_2
_geom_torsion_atom_site_label_3
_geom_torsion_atom_site_label_4
_geom_torsion
C2 N1 C1 C4 -2.7(3)
C2 N1 C1 S1 179.11(13)
C8 S1 C1 C4 162.19(15)
C8 S1 C1 N1 -19.57(16)
C3 N2 C2 O1 175.69(18)
C3 N2 C2 N1 -3.8(3)
C1 N1 C2 O1 -176.24(17)
C1 N1 C2 N2 3.3(2)
C2 N2 C3 O2 -176.34(17)
C2 N2 C3 C4 3.4(3)
N1 C1 C4 C3 2.1(3)
S1 C1 C4 C3 -179.72(13)
N1 C1 C4 C5 -178.32(17)
S1 C1 C4 C5 -0.1(2)
O2 C3 C4 C1 177.39(17)
N2 C3 C4 C1 -2.3(2)
O2 C3 C4 C5 -2.2(3)
N2 C3 C4 C5 178.08(16)
C1 C4 C5 C6 -99.1(2)
C3 C4 C5 C6 80.5(2)
C4 C5 C6 C7 174.6(2)
C1 S1 C8 C13 123.21(15)
C1 S1 C8 C9 -62.23(17)
C13 C8 C9 C10 -2.0(3)
S1 C8 C9 C10 -176.42(15)
C8 C9 C10 C11 1.8(3)
C9 C10 C11 C12 0.3(3)
C9 C10 C11 C14 -178.5(2)
C10 C11 C12 C13 -2.2(3)
C14 C11 C12 C13 176.6(2)
C9 C8 C13 C12 0.1(3)
S1 C8 C13 C12 174.76(16)
C11 C12 C13 C8 2.0(3)
